data_7059276
loop_
_publ_author_name
'Elamathi, C.'
'Fronczek, Frank R.'
'Madankumar, A.'
'Prabhakaran, R.'

_publ_section_title
;
 Synthesis and spectral characterizations of water soluble Cu(ii)
 complexes containing N-heterocyclic chelates: cell-proliferation,
 antioxidant and nucleic acid/serum albumin interactions
;
_journal_issue 10
_journal_name_full 'New Journal of Chemistry'
_journal_page_first 4158
_journal_page_last 4170
_journal_paper_doi 10.1039/C9NJ04136B
_journal_volume 44
_journal_year 2020
_chemical_formula_moiety Cd4(SeO3)2Cl4(H2O)
_chemical_formula_sum 'Cd4 Cl4 H2 O7 Se2'
_chemical_formula_weight 863.38
_chemical_melting_point ?
_chemical_name_common Cd4(SeO3)2Cl4(H2O)
_chemical_name_systematic
;
'Cd4(SeO3)2Cl4(H2O)'
;
_space_group_IT_number 69
_space_group_name_Hall '-F 2 2'
_space_group_name_H-M_alt 'F m m m'
_symmetry_cell_setting orthorhombic
_symmetry_space_group_name_H-M 'F m m m'
_atom_sites_solution_hydrogens geom
_atom_sites_solution_primary direct
_atom_sites_solution_secondary difmap
_audit_block_doi 10.5517/ccdc.csd.ccxr9rp
_audit_creation_method SHELXL-97
_audit_update_record
;
2011-12-02 deposited with the CCDC.	2020-02-04 downloaded from the CCDC.
;
_cell_angle_alpha 90.00
_cell_angle_beta 90.00
_cell_angle_gamma 90.00
_cell_formula_units_Z 8
_cell_length_a 15.5165(4)
_cell_length_b 17.5090(9)
_cell_length_c 7.3318(5)
_cell_measurement_reflns_used 3038
_cell_measurement_temperature 293(2)
_cell_measurement_theta_max 27.4835
_cell_measurement_theta_min 3.0132
_cell_volume 1991.89(18)
_computing_cell_refinement 'CrystalClear (Rigaku Corp., 2002)'
_computing_data_collection 'CrystalClear (Rigaku Corp., 2002)'
_computing_data_reduction 'CrystalClear (Rigaku Corp., 2002)'
_computing_publication_material 'Siemens SHELXTL^TM^ 5'
_computing_structure_refinement 'Siemens SHELXTL^TM^ 5'
_computing_structure_solution 'Siemens SHELXTL^TM^ 5'
_diffrn_ambient_temperature 293(2)
_diffrn_measured_fraction_theta_full 0.960
_diffrn_measured_fraction_theta_max 0.960
_diffrn_measurement_device_type 'Rigaku Mercury CCD'
_diffrn_measurement_method \w
_diffrn_radiation_monochromator graphite
_diffrn_radiation_source 'rotating-anode generator'
_diffrn_radiation_type MoK\a
_diffrn_radiation_wavelength 0.71073
_diffrn_reflns_av_R_equivalents 0.0456
_diffrn_reflns_av_sigmaI/netI 0.0235
_diffrn_reflns_limit_h_max 18
_diffrn_reflns_limit_h_min -14
_diffrn_reflns_limit_k_max 21
_diffrn_reflns_limit_k_min -21
_diffrn_reflns_limit_l_max 6
_diffrn_reflns_limit_l_min -8
_diffrn_reflns_number 3197
_diffrn_reflns_theta_full 25.49
_diffrn_reflns_theta_max 25.49
_diffrn_reflns_theta_min 3.29
_exptl_absorpt_coefficient_mu 16.820
_exptl_absorpt_correction_T_max 0.510
_exptl_absorpt_correction_T_min 0.321
_exptl_absorpt_correction_type multi-scan
_exptl_absorpt_process_details 'Sphere (Rigaku CrystalClear)'
_exptl_crystal_colour colorless
_exptl_crystal_density_diffrn 5.758
_exptl_crystal_density_method 'not measured'
_exptl_crystal_description block
_exptl_crystal_F_000 3088
_exptl_crystal_size_max 0.07
_exptl_crystal_size_mid 0.06
_exptl_crystal_size_min 0.04
_refine_diff_density_max 2.092
_refine_diff_density_min -2.245
_refine_diff_density_rms 0.410
_refine_ls_extinction_method none
_refine_ls_goodness_of_fit_ref 1.075
_refine_ls_hydrogen_treatment mixed
_refine_ls_matrix_type full
_refine_ls_number_parameters 54
_refine_ls_number_reflns 525
_refine_ls_number_restraints 1
_refine_ls_restrained_S_all 1.074
_refine_ls_R_factor_all 0.0428
_refine_ls_R_factor_gt 0.0427
_refine_ls_shift/su_max 0.001
_refine_ls_shift/su_mean 0.000
_refine_ls_structure_factor_coef Fsqd
_refine_ls_weighting_details 'calc w=1/[\s^2^(Fo^2^)+(0.0652P)^2^+390.1592P] where P=(Fo^2^+2Fc^2^)/3'
_refine_ls_weighting_scheme calc
_refine_ls_wR_factor_gt 0.1220
_refine_ls_wR_factor_ref 0.1221
_reflns_number_gt 522
_reflns_number_total 525
_reflns_threshold_expression >2sigma(I)
_cod_data_source_file c9nj04136b2.cif
_cod_data_source_block 2010-0065(420754)
_cod_depositor_comments
;
The following automatic conversions were performed:

data item '_chemical_melting_point' value 'not measured' was changed
to '?' -- the value is undefined or not given.

data item '_exptl_absorpt_correction_type' value 'Multi-scan' was
changed to 'multi-scan' in accordance with the
/home/data/users/saulius/crontab/automatic-downloads/rss-feeds/RSC/lib/dictionaries/cif_core.dic
dictionary named 'cif_core.dic' version 2.4.2 last updated on
2011-04-26.

data item '_symmetry_cell_setting' value 'ORTHORHOMBIC' was changed
to 'orthorhombic' in accordance with the
/home/data/users/saulius/crontab/automatic-downloads/rss-feeds/RSC/lib/dictionaries/cif_core.dic
dictionary named 'cif_core.dic' version 2.4.2 last updated on
2011-04-26.

Automatic conversion script
Id: cif_fix_values 7556 2019-12-06 15:28:31Z antanas 

 Adding full bibliography for 7059276--7059305.cif.

 Adding full bibliography for 7059276--7059305.cif.
;
_cod_original_sg_symbol_H-M Fmmm
_cod_original_formula_sum 'Cd4 Cl4 H2 O7 Se2 '
_cod_database_code 7059276

loop_
_symmetry_equiv_pos_as_xyz
'x, y, z'
'-x, -y, z'
'x, -y, -z'
'-x, y, -z'
'x, y+1/2, z+1/2'
'-x, -y+1/2, z+1/2'
'x, -y+1/2, -z+1/2'
'-x, y+1/2, -z+1/2'
'x+1/2, y, z+1/2'
'-x+1/2, -y, z+1/2'
'x+1/2, -y, -z+1/2'
'-x+1/2, y, -z+1/2'
'x+1/2, y+1/2, z'
'-x+1/2, -y+1/2, z'
'x+1/2, -y+1/2, -z'
'-x+1/2, y+1/2, -z'
'-x, -y, -z'
'x, y, -z'
'-x, y, z'
'x, -y, z'
'-x, -y+1/2, -z+1/2'
'x, y+1/2, -z+1/2'
'-x, y+1/2, z+1/2'
'x, -y+1/2, z+1/2'
'-x+1/2, -y, -z+1/2'
'x+1/2, y, -z+1/2'
'-x+1/2, y, z+1/2'
'x+1/2, -y, z+1/2'
'-x+1/2, -y+1/2, -z'
'x+1/2, y+1/2, -z'
'-x+1/2, y+1/2, z'
'x+1/2, -y+1/2, z'

loop_
_atom_site_label
_atom_site_type_symbol
_atom_site_fract_x
_atom_site_fract_y
_atom_site_fract_z
_atom_site_U_iso_or_equiv
_atom_site_adp_type
_atom_site_occupancy
_atom_site_symmetry_multiplicity
_atom_site_calc_flag
_atom_site_refinement_flags
Cd1 Cd -0.391113(15) 0.107615(15) 0.0000 0.00688(6) Uani 1 2 d S
Cd2 Cd -0.5000 0.2500 -0.2500 0.00426(8) Uani 1 4 d S
Cd3 Cd -0.2500 0.2500 0.2500 0.00593(8) Uani 1 4 d S
Se1 Se -0.15897(2) 0.122620(18) 0.0000 0.00419(8) Uani 1 2 d S
Cl1 Cl -0.30717(11) 0.0000 -0.1657(3) 0.0515(5) Uani 1 2 d S
Cl2 Cl -0.45143(11) 0.0000 0.2140(2) 0.0528(5) Uani 1 2 d S
O1 O -0.26065(17) 0.16348(13) 0.0000 0.0122(7) Uani 1 2 d S
O2 O -0.12049(10) 0.17030(11) 0.1815(3) 0.0093(5) Uani 1 1 d .
O1W O -0.5000 0.18304(19) 0.0000 0.0071(9) Uani 1 4 d SD
H1WA H -0.55492(18) 0.1662(5) 0.0000 0.016(12) Uiso 1 2 d SD

loop_
_atom_site_aniso_label
_atom_site_aniso_U_11
_atom_site_aniso_U_22
_atom_site_aniso_U_33
_atom_site_aniso_U_23
_atom_site_aniso_U_13
_atom_site_aniso_U_12
Cd1 0.00295(11) 0.00525(11) 0.01242(12) 0.000 0.000 0.00078(9)
Cd2 0.00258(14) 0.00469(14) 0.00552(14) 0.00097(13) 0.000 0.000
Cd3 0.00478(14) 0.00361(14) 0.00940(15) 0.000 0.000 0.000
Se1 0.00270(15) 0.00404(14) 0.00583(14) 0.000 0.000 0.00019(12)
Cl1 0.0502(8) 0.0463(7) 0.0579(9) 0.000 -0.0013(8) 0.000
Cl2 0.0587(9) 0.0467(7) 0.0529(9) 0.000 0.0030(8) 0.000
O1 0.0101(12) 0.0043(11) 0.0222(13) 0.000 0.000 0.0035(10)
O2 0.0064(8) 0.0136(8) 0.0081(8) -0.0053(7) 0.0024(7) -0.0046(7)
O1W 0.0048(15) 0.0117(16) 0.0048(15) 0.000 0.000 0.000

loop_
_atom_type_symbol
_atom_type_description
_atom_type_scat_dispersion_real
_atom_type_scat_dispersion_imag
_atom_type_scat_source
Cd Cd -0.8075 1.2024 'International Tables Vol C Tables 4.2.6.8 and 6.1.1.4'
Cl Cl 0.1484 0.1585 'International Tables Vol C Tables 4.2.6.8 and 6.1.1.4'
O O 0.0106 0.0060 'International Tables Vol C Tables 4.2.6.8 and 6.1.1.4'
H H 0.0000 0.0000 'International Tables Vol C Tables 4.2.6.8 and 6.1.1.4'
Se Se -0.0929 2.2259 'International Tables Vol C Tables 4.2.6.8 and 6.1.1.4'

loop_
_geom_angle_atom_site_label_1
_geom_angle_atom_site_label_2
_geom_angle_atom_site_label_3
_geom_angle
_geom_angle_site_symmetry_1
_geom_angle_site_symmetry_3
O1W Cd1 O1 116.20(9) . .
O1W Cd1 O2 78.08(5) . 12_455
O1 Cd1 O2 75.68(4) . 12_455
O1W Cd1 O2 78.08(5) . 27_454
O1 Cd1 O2 75.68(4) . 27_454
O2 Cd1 O2 129.06(8) 12_455 27_454
O1W Cd1 Cl1 147.49(5) . 18
O1 Cd1 Cl1 82.18(6) . 18
O2 Cd1 Cl1 81.39(5) 12_455 18
O2 Cd1 Cl1 134.14(5) 27_454 18
O1W Cd1 Cl1 147.49(5) . .
O1 Cd1 Cl1 82.18(6) . .
O2 Cd1 Cl1 134.14(5) 12_455 .
O2 Cd1 Cl1 81.39(5) 27_454 .
Cl1 Cd1 Cl1 55.89(7) 18 .
O1W Cd1 Cl2 99.28(6) . 18
O1 Cd1 Cl2 129.30(5) . 18
O2 Cd1 Cl2 150.37(5) 12_455 18
O2 Cd1 Cl2 77.86(5) 27_454 18
Cl1 Cd1 Cl2 86.42(4) 18 18
Cl1 Cd1 Cl2 51.48(5) . 18
O1W Cd1 Cl2 99.28(6) . .
O1 Cd1 Cl2 129.30(5) . .
O2 Cd1 Cl2 77.86(5) 12_455 .
O2 Cd1 Cl2 150.37(5) 27_454 .
Cl1 Cd1 Cl2 51.48(5) 18 .
Cl1 Cd1 Cl2 86.42(4) . .
Cl2 Cd1 Cl2 73.43(7) 18 .
O1W Cd1 Cd1 38.01(7) . 19_455
O1 Cd1 Cd1 154.21(6) . 19_455
O2 Cd1 Cd1 93.99(3) 12_455 19_455
O2 Cd1 Cd1 93.99(3) 27_454 19_455
Cl1 Cd1 Cd1 120.15(3) 18 19_455
Cl1 Cd1 Cd1 120.15(3) . 19_455
Cl2 Cd1 Cd1 69.11(4) 18 19_455
Cl2 Cd1 Cd1 69.11(4) . 19_455
O1W Cd1 Cd2 35.61(3) . 6_455
O1 Cd1 Cd2 97.11(5) . 6_455
O2 Cd1 Cd2 42.60(4) 12_455 6_455
O2 Cd1 Cd2 101.69(4) 27_454 6_455
Cl1 Cd1 Cd2 120.73(4) 18 6_455
Cl1 Cd1 Cd2 176.59(4) . 6_455
Cl2 Cd1 Cd2 130.36(4) 18 6_455
Cl2 Cd1 Cd2 91.49(3) . 6_455
Cd1 Cd1 Cd2 61.365(4) 19_455 6_455
O1W Cd1 Cd2 35.61(3) . .
O1 Cd1 Cd2 97.11(5) . .
O2 Cd1 Cd2 101.69(4) 12_455 .
O2 Cd1 Cd2 42.60(4) 27_454 .
Cl1 Cd1 Cd2 176.59(4) 18 .
Cl1 Cd1 Cd2 120.73(4) . .
Cl2 Cd1 Cd2 91.49(3) 18 .
Cl2 Cd1 Cd2 130.36(4) . .
Cd1 Cd1 Cd2 61.365(4) 19_455 .
Cd2 Cd1 Cd2 62.652(6) 6_455 .
O1W Cd1 Cd1 128.01(7) . 3
O1 Cd1 Cd1 115.79(6) . 3
O2 Cd1 Cd1 115.11(4) 12_455 3
O2 Cd1 Cd1 115.11(4) 27_454 3
Cl1 Cd1 Cd1 43.39(3) 18 3
Cl1 Cd1 Cd1 43.39(3) . 3
Cl2 Cd1 Cd1 44.11(3) 18 3
Cl2 Cd1 Cd1 44.11(3) . 3
Cd1 Cd1 Cd1 90.0 19_455 3
Cd2 Cd1 Cd1 135.002(4) 6_455 3
Cd2 Cd1 Cd1 135.002(4) . 3
O1W Cd2 O1W 180.00(14) 21_454 .
O1W Cd2 O2 82.07(6) 21_454 29_455
O1W Cd2 O2 97.93(6) . 29_455
O1W Cd2 O2 97.93(6) 21_454 9_454
O1W Cd2 O2 82.07(6) . 9_454
O2 Cd2 O2 180.0 29_455 9_454
O1W Cd2 O2 97.93(6) 21_454 27_454
O1W Cd2 O2 82.07(6) . 27_454
O2 Cd2 O2 76.85(8) 29_455 27_454
O2 Cd2 O2 103.15(8) 9_454 27_454
O1W Cd2 O2 82.07(6) 21_454 15_455
O1W Cd2 O2 97.93(6) . 15_455
O2 Cd2 O2 103.15(8) 29_455 15_455
O2 Cd2 O2 76.85(8) 9_454 15_455
O2 Cd2 O2 180.00(9) 27_454 15_455
O1W Cd2 Cd1 144.99(4) 21_454 .
O1W Cd2 Cd1 35.01(4) . .
O2 Cd2 Cd1 85.91(4) 29_455 .
O2 Cd2 Cd1 94.09(4) 9_454 .
O2 Cd2 Cd1 47.19(5) 27_454 .
O2 Cd2 Cd1 132.81(5) 15_455 .
O1W Cd2 Cd1 144.99(4) 21_454 19_455
O1W Cd2 Cd1 35.01(4) . 19_455
O2 Cd2 Cd1 132.81(5) 29_455 19_455
O2 Cd2 Cd1 47.19(5) 9_454 19_455
O2 Cd2 Cd1 94.09(4) 27_454 19_455
O2 Cd2 Cd1 85.91(4) 15_455 19_455
Cd1 Cd2 Cd1 57.270(8) . 19_455
O1W Cd2 Cd1 35.01(4) 21_454 7_554
O1W Cd2 Cd1 144.99(4) . 7_554
O2 Cd2 Cd1 47.19(5) 29_455 7_554
O2 Cd2 Cd1 132.81(5) 9_454 7_554
O2 Cd2 Cd1 85.91(4) 27_454 7_554
O2 Cd2 Cd1 94.09(4) 15_455 7_554
Cd1 Cd2 Cd1 122.730(8) . 7_554
Cd1 Cd2 Cd1 180.000(6) 19_455 7_554
O1W Cd2 Cd1 35.01(4) 21_454 21_454
O1W Cd2 Cd1 144.99(4) . 21_454
O2 Cd2 Cd1 94.09(4) 29_455 21_454
O2 Cd2 Cd1 85.91(4) 9_454 21_454
O2 Cd2 Cd1 132.81(5) 27_454 21_454
O2 Cd2 Cd1 47.19(5) 15_455 21_454
Cd1 Cd2 Cd1 180.000(9) . 21_454
Cd1 Cd2 Cd1 122.730(8) 19_455 21_454
Cd1 Cd2 Cd1 57.270(8) 7_554 21_454
O1W Cd2 Cd2 147.39(7) 21_454 6_455
O1W Cd2 Cd2 32.61(7) . 6_455
O2 Cd2 Cd2 77.86(5) 29_455 6_455
O2 Cd2 Cd2 102.14(5) 9_454 6_455
O2 Cd2 Cd2 102.14(5) 27_454 6_455
O2 Cd2 Cd2 77.86(5) 15_455 6_455
Cd1 Cd2 Cd2 58.674(3) . 6_455
Cd1 Cd2 Cd2 58.674(3) 19_455 6_455
Cd1 Cd2 Cd2 121.326(3) 7_554 6_455
Cd1 Cd2 Cd2 121.326(3) 21_454 6_455
O1W Cd2 Cd2 32.61(7) 21_454 6_454
O1W Cd2 Cd2 147.39(7) . 6_454
O2 Cd2 Cd2 102.14(5) 29_455 6_454
O2 Cd2 Cd2 77.86(5) 9_454 6_454
O2 Cd2 Cd2 77.86(5) 27_454 6_454
O2 Cd2 Cd2 102.14(5) 15_455 6_454
Cd1 Cd2 Cd2 121.326(3) . 6_454
Cd1 Cd2 Cd2 121.326(3) 19_455 6_454
Cd1 Cd2 Cd2 58.674(3) 7_554 6_454
Cd1 Cd2 Cd2 58.674(3) 21_454 6_454
Cd2 Cd2 Cd2 180.0 6_455 6_454
O1W Cd2 H1WA 159.19(6) 21_454 .
O1W Cd2 H1WA 20.81(6) . .
O2 Cd2 H1WA 117.16(9) 29_455 .
O2 Cd2 H1WA 62.84(9) 9_454 .
O2 Cd2 H1WA 94.48(14) 27_454 .
O2 Cd2 H1WA 85.52(14) 15_455 .
Cd1 Cd2 H1WA 50.70(10) . .
Cd1 Cd2 H1WA 16.17(10) 19_455 .
Cd1 Cd2 H1WA 163.83(10) 7_554 .
Cd1 Cd2 H1WA 129.30(10) 21_454 .
Cd2 Cd2 H1WA 42.79(12) 6_455 .
Cd2 Cd2 H1WA 137.21(12) 6_454 .
O1 Cd3 O1 172.05(13) 7 .
O1 Cd3 O1 79.48(9) 7 27_455
O1 Cd3 O1 101.08(9) . 27_455
O1 Cd3 O1 101.08(9) 7 29_455
O1 Cd3 O1 79.48(9) . 29_455
O1 Cd3 O1 172.05(13) 27_455 29_455
O1 Cd3 O2 63.00(7) 7 7
O1 Cd3 O2 124.43(7) . 7
O1 Cd3 O2 98.32(7) 27_455 7
O1 Cd3 O2 75.15(7) 29_455 7
O1 Cd3 O2 98.32(7) 7 12_455
O1 Cd3 O2 75.15(7) . 12_455
O1 Cd3 O2 63.00(7) 27_455 12_455
O1 Cd3 O2 124.43(7) 29_455 12_455
O2 Cd3 O2 156.81(9) 7 12_455
O1 Cd3 O2 124.43(7) 7 .
O1 Cd3 O2 63.00(7) . .
O1 Cd3 O2 75.15(7) 27_455 .
O1 Cd3 O2 98.32(7) 29_455 .
O2 Cd3 O2 72.86(8) 7 .
O2 Cd3 O2 112.06(8) 12_455 .
O1 Cd3 O2 75.15(7) 7 14_455
O1 Cd3 O2 98.32(7) . 14_455
O1 Cd3 O2 124.43(7) 27_455 14_455
O1 Cd3 O2 63.00(7) 29_455 14_455
O2 Cd3 O2 112.06(8) 7 14_455
O2 Cd3 O2 72.86(8) 12_455 14_455
O2 Cd3 O2 156.81(9) . 14_455
O1 Cd3 Se1 31.88(6) 7 7
O1 Cd3 Se1 155.51(6) . 7
O1 Cd3 Se1 88.40(5) 27_455 7
O1 Cd3 Se1 88.11(5) 29_455 7
O2 Cd3 Se1 31.13(4) 7 7
O2 Cd3 Se1 128.81(4) 12_455 7
O2 Cd3 Se1 98.56(4) . 7
O2 Cd3 Se1 94.62(4) 14_455 7
O1 Cd3 Se1 88.40(5) 7 27_455
O1 Cd3 Se1 88.11(5) . 27_455
O1 Cd3 Se1 31.88(6) 27_455 27_455
O1 Cd3 Se1 155.51(6) 29_455 27_455
O2 Cd3 Se1 128.81(4) 7 27_455
O2 Cd3 Se1 31.13(4) 12_455 27_455
O2 Cd3 Se1 94.62(4) . 27_455
O2 Cd3 Se1 98.56(4) 14_455 27_455
Se1 Cd3 Se1 110.455(8) 7 27_455
O1 Cd3 Se1 88.11(5) 7 29_455
O1 Cd3 Se1 88.40(5) . 29_455
O1 Cd3 Se1 155.51(6) 27_455 29_455
O1 Cd3 Se1 31.88(6) 29_455 29_455
O2 Cd3 Se1 94.62(4) 7 29_455
O2 Cd3 Se1 98.56(4) 12_455 29_455
O2 Cd3 Se1 128.81(4) . 29_455
O2 Cd3 Se1 31.13(4) 14_455 29_455
Se1 Cd3 Se1 92.112(10) 7 29_455
Se1 Cd3 Se1 127.855(11) 27_455 29_455
O1 Cd3 Se1 155.51(6) 7 .
O1 Cd3 Se1 31.88(6) . .
O1 Cd3 Se1 88.11(5) 27_455 .
O1 Cd3 Se1 88.40(5) 29_455 .
O2 Cd3 Se1 98.56(4) 7 .
O2 Cd3 Se1 94.62(4) 12_455 .
O2 Cd3 Se1 31.13(4) . .
O2 Cd3 Se1 128.81(4) 14_455 .
Se1 Cd3 Se1 127.855(11) 7 .
Se1 Cd3 Se1 92.112(10) 27_455 .
Se1 Cd3 Se1 110.455(8) 29_455 .
O2 Se1 O2 104.73(13) . 18
O2 Se1 O1 96.80(7) . .
O2 Se1 O1 96.80(7) 18 .
O2 Se1 Cd3 50.19(6) . .
O2 Se1 Cd3 105.25(6) 18 .
O1 Se1 Cd3 46.62(5) . .
O2 Se1 Cd3 105.25(6) . 29_455
O2 Se1 Cd3 50.19(6) 18 29_455
O1 Se1 Cd3 46.62(5) . 29_455
Cd3 Se1 Cd3 69.545(8) . 29_455
Cl1 Cl1 Cl2 136.16(14) 25_454 18
Cl1 Cl1 Cl1 124.86(9) 25_454 18
Cl2 Cl1 Cl1 98.99(6) 18 18
Cl1 Cl1 Cd1 132.84(3) 25_454 3
Cl2 Cl1 Cd1 64.98(5) 18 3
Cl1 Cl1 Cd1 62.06(4) 18 3
Cl1 Cl1 Cd1 132.84(3) 25_454 .
Cl2 Cl1 Cd1 64.98(5) 18 .
Cl1 Cl1 Cd1 62.06(4) 18 .
Cd1 Cl1 Cd1 93.22(6) 3 .
Cl2 Cl2 Cl1 171.01(6) 2_455 18
Cl2 Cl2 Cd1 110.89(4) 2_455 .
Cl1 Cl2 Cd1 63.54(5) 18 .
Cl2 Cl2 Cd1 110.89(4) 2_455 3
Cl1 Cl2 Cd1 63.54(5) 18 3
Cd1 Cl2 Cd1 91.77(6) . 3
Se1 O1 Cd1 129.82(13) . .
Se1 O1 Cd3 101.50(9) . .
Cd1 O1 Cd3 109.81(8) . .
Se1 O1 Cd3 101.50(9) . 29_455
Cd1 O1 Cd3 109.81(8) . 29_455
Cd3 O1 Cd3 100.52(9) . 29_455
Se1 O2 Cd2 137.34(10) . 9
Se1 O2 Cd3 98.68(7) . .
Cd2 O2 Cd3 105.15(7) 9 .
Se1 O2 Cd1 121.93(9) . 27_455
Cd2 O2 Cd1 90.21(6) 9 27_455
Cd3 O2 Cd1 96.41(6) . 27_455
Cd1 O1W Cd1 103.98(14) . 19_455
Cd1 O1W Cd2 109.380(10) . 6_455
Cd1 O1W Cd2 109.380(10) 19_455 6_455
Cd1 O1W Cd2 109.380(10) . .
Cd1 O1W Cd2 109.380(10) 19_455 .
Cd2 O1W Cd2 114.79(14) 6_455 .
Cd1 O1W H1WA 122.9(6) . .
Cd1 O1W H1WA 18.9(5) 19_455 .
Cd2 O1W H1WA 100.1(3) 6_455 .
Cd2 O1W H1WA 100.1(3) . .

loop_
_geom_bond_atom_site_label_1
_geom_bond_atom_site_label_2
_geom_bond_distance
_geom_bond_site_symmetry_2
Cd1 O1W 2.144(2) .
Cd1 O1 2.248(3) .
Cd1 O2 2.5863(19) 12_455
Cd1 O2 2.5863(19) 27_454
Cd1 Cl1 2.5929(12) 18
Cd1 Cl1 2.5929(12) .
Cd1 Cl2 2.6245(12) 18
Cd1 Cl2 2.6245(12) .
Cd1 Cd1 3.3791(5) 19_455
Cd1 Cd2 3.5255(2) 6_455
Cd1 Cd2 3.5255(2) .
Cd1 Cd1 3.7685(6) 3
Cd2 O1W 2.1759(18) 21_454
Cd2 O1W 2.1759(18) .
Cd2 O2 2.3864(17) 29_455
Cd2 O2 2.3864(17) 9_454
Cd2 O2 2.3864(17) 27_454
Cd2 O2 2.3864(17) 15_455
Cd2 Cd1 3.5255(2) 19_455
Cd2 Cd1 3.5255(2) 7_554
Cd2 Cd1 3.5255(2) 21_454
Cd2 Cd2 3.6659(3) 6_455
Cd2 Cd2 3.6659(2) 6_454
Cd2 H1WA 2.498(5) .
Cd3 O1 2.3836(15) 7
Cd3 O1 2.3836(15) .
Cd3 O1 2.3836(15) 27_455
Cd3 O1 2.3836(15) 29_455
Cd3 O2 2.4976(17) 7
Cd3 O2 2.4976(17) 12_455
Cd3 O2 2.4976(17) .
Cd3 O2 2.4976(17) 14_455
Cd3 Se1 3.2139(3) 7
Cd3 Se1 3.2139(3) 27_455
Cd3 Se1 3.2139(3) 29_455
Cd3 Se1 3.2139(3) .
Se1 O2 1.6806(19) .
Se1 O2 1.6806(19) 18
Se1 O1 1.732(3) .
Se1 Cd3 3.2139(3) 29_455
Cl1 Cl1 2.162(3) 25_454
Cl1 Cl2 2.266(2) 18
Cl1 Cl1 2.430(4) 18
Cl1 Cd1 2.5929(12) 3
Cl2 Cl2 1.507(3) 2_455
Cl2 Cl1 2.266(2) 18
Cl2 Cd1 2.6245(12) 3
O1 Cd3 2.3836(15) 29_455
O2 Cd2 2.3864(17) 9
O2 Cd1 2.5863(19) 27_455
O1W Cd1 2.144(2) 19_455
O1W Cd2 2.1759(18) 6_455
O1W H1WA 0.902(4) .
